data_8107043
loop_
_publ_author_name
'Jambi, Suhair M.S.'
'Al-Obaid, Abdulrahman M.'
'Hosten, Eric C.'
'Betz, Richard'
'Bari, Ahmed'

_publ_section_title
;
 Crystal structure of 1-(4-methylthiazol-2-yl)-3-propylthiourea, C8H13N3S2
;
_journal_issue 3
_journal_name_full 'Zeitschrift f\"ur Kristallographie - New Crystal Structures'
_journal_page_first 901
_journal_page_last 902
_journal_paper_doi 10.1515/ncrs-2016-0001
_journal_volume 231
_journal_year 2016
_chemical_formula_moiety 'C8 H13 N3 S2'
_chemical_formula_sum 'C8 H13 N3 S2'
_chemical_formula_weight 215.33
_chemical_name_systematic 1-(4-methylthiazol-2-yl)-3-propylthiourea
_space_group_crystal_system triclinic
_space_group_IT_number 2
_space_group_name_Hall '-P 1'
_space_group_name_H-M_alt 'P -1'
_symmetry_cell_setting triclinic
_symmetry_space_group_name_Hall '-P 1'
_symmetry_space_group_name_H-M 'P -1'
_atom_sites_solution_hydrogens mixed
_cell_angle_alpha 67.6880(10)
_cell_angle_beta 74.0170(10)
_cell_angle_gamma 85.0080(10)
_cell_formula_units_Z 2
_cell_length_a 7.4803(3)
_cell_length_b 8.4562(3)
_cell_length_c 9.3531(3)
_cell_measurement_reflns_used 9975
_cell_measurement_temperature 200(2)
_cell_measurement_theta_max 28.27
_cell_measurement_theta_min 2.44
_cell_volume 526.07(3)
_computing_cell_refinement 'APEX2 v2011.4-1 [4]'
_computing_data_collection 'Bruker Instrument Service v2011.4.0.0'
_computing_data_reduction 'SAINT V7.68A [4]'
_computing_molecular_graphics 'Ortep-3 for Windows [6]'
_computing_publication_material 'PLATON [7] and MERCURY [8]'
_computing_structure_refinement 'SHELXL-2014/7 [3] and ShelXle [5]'
_computing_structure_solution 'SHELXT-2014/7 [3]'
_diffrn_ambient_temperature 200(2)
_diffrn_detector_area_resol_mean 8.3333
_diffrn_measured_fraction_theta_full 0.998
_diffrn_measured_fraction_theta_max 0.997
_diffrn_measurement_device_type 'Bruker APEX-II CCD'
_diffrn_measurement_method '\f and \w scans'
_diffrn_radiation_monochromator graphite
_diffrn_radiation_source 'sealed tube'
_diffrn_radiation_type MoK\a
_diffrn_radiation_wavelength 0.71073
_diffrn_reflns_av_R_equivalents 0.0152
_diffrn_reflns_av_unetI/netI 0.0086
_diffrn_reflns_Laue_measured_fraction_full 0.998
_diffrn_reflns_Laue_measured_fraction_max 0.997
_diffrn_reflns_limit_h_max 9
_diffrn_reflns_limit_h_min -9
_diffrn_reflns_limit_k_max 11
_diffrn_reflns_limit_k_min -11
_diffrn_reflns_limit_l_max 12
_diffrn_reflns_limit_l_min -12
_diffrn_reflns_number 18846
_diffrn_reflns_point_group_measured_fraction_full 0.998
_diffrn_reflns_point_group_measured_fraction_max 0.997
_diffrn_reflns_theta_full 25.242
_diffrn_reflns_theta_max 28.319
_diffrn_reflns_theta_min 2.440
_exptl_absorpt_coefficient_mu 0.465
_exptl_absorpt_correction_T_max 1.0000
_exptl_absorpt_correction_T_min 0.9569
_exptl_absorpt_correction_type numerical
_exptl_absorpt_process_details 'SADABS V2008/1 [4]'
_exptl_crystal_colour yellow
_exptl_crystal_density_diffrn 1.359
_exptl_crystal_density_method 'not measured'
_exptl_crystal_description platelet
_exptl_crystal_F_000 228
_exptl_crystal_size_max 0.412
_exptl_crystal_size_mid 0.228
_exptl_crystal_size_min 0.175
_refine_diff_density_max 0.306
_refine_diff_density_min -0.175
_refine_diff_density_rms 0.039
_refine_ls_extinction_coef .
_refine_ls_extinction_method none
_refine_ls_goodness_of_fit_ref 1.056
_refine_ls_hydrogen_treatment mixed
_refine_ls_matrix_type full
_refine_ls_number_parameters 128
_refine_ls_number_reflns 2602
_refine_ls_number_restraints 0
_refine_ls_restrained_S_all 1.056
_refine_ls_R_factor_all 0.0280
_refine_ls_R_factor_gt 0.0256
_refine_ls_shift/su_max 0.002
_refine_ls_shift/su_mean 0.000
_refine_ls_structure_factor_coef Fsqd
_refine_ls_weighting_details 'w=1/[\s^2^(Fo^2^)+(0.0400P)^2^+0.1323P] where P=(Fo^2^+2Fc^2^)/3'
_refine_ls_weighting_scheme calc
_refine_ls_wR_factor_gt 0.0714
_refine_ls_wR_factor_ref 0.0736
_reflns_Friedel_coverage 0.000
_reflns_Friedel_fraction_full .
_reflns_Friedel_fraction_max .
_reflns_number_gt 2399
_reflns_number_total 2602
_reflns_threshold_expression 'I > 2\s(I)'
_cod_data_source_file suppl_ncrs-2016-0001_suppl.cif
_cod_data_source_block fa318
_cod_original_sg_symbol_H-M P-1
_cod_database_code 8107043
_shelx_space_group_comment
;
The symmetry employed for this shelxl refinement is uniquely defined
by the following loop, which should always be used as a source of
symmetry information in preference to the above space-group names.
They are only intended as comments.
;
_shelx_estimated_absorpt_t_min 0.832
_shelx_estimated_absorpt_t_max 0.923

loop_
_space_group_symop_operation_xyz
'x, y, z'
'-x, -y, -z'

loop_
_atom_site_label
_atom_site_type_symbol
_atom_site_fract_x
_atom_site_fract_y
_atom_site_fract_z
_atom_site_U_iso_or_equiv
_atom_site_adp_type
_atom_site_occupancy
_atom_site_site_symmetry_order
_atom_site_calc_flag
_atom_site_refinement_flags_posn
_atom_site_refinement_flags_adp
_atom_site_refinement_flags_occupancy
_atom_site_disorder_assembly
_atom_site_disorder_group
S1 S 0.05724(5) 0.78260(3) 0.54364(4) 0.03675(9) Uani 1 1 d . . . . .
S2 S 0.10898(4) 0.24429(4) 1.05446(3) 0.03507(9) Uani 1 1 d . . . . .
N1 N 0.23601(13) 0.52236(12) 0.50203(11) 0.02899(19) Uani 1 1 d . . . . .
N2 N 0.11648(14) 0.49119(12) 0.77548(11) 0.0300(2) Uani 1 1 d . . . . .
N3 N 0.25439(13) 0.24054(12) 0.76282(11) 0.02905(19) Uani 1 1 d . . . . .
C1 C 0.33401(19) 0.60316(18) 0.20676(14) 0.0409(3) Uani 1 1 d . . . . .
H1A H 0.3203 0.6986 0.1102 0.061 Uiso 1 1 calc R U . . .
H1B H 0.2780 0.4993 0.2132 0.061 Uiso 1 1 calc R U . . .
H1C H 0.4664 0.5851 0.2021 0.061 Uiso 1 1 calc R U . . .
C2 C 0.23844(16) 0.64368(14) 0.35123(13) 0.0316(2) Uani 1 1 d . . . . .
C3 C 0.15066(18) 0.79027(15) 0.35125(14) 0.0369(3) Uani 1 1 d . . . . .
H3 H 0.1417 0.8848 0.2576 0.044 Uiso 1 1 calc R U . . .
C4 C 0.14612(15) 0.57909(13) 0.61266(13) 0.0276(2) Uani 1 1 d . . . . .
C5 C 0.16433(14) 0.32642(13) 0.85237(12) 0.0265(2) Uani 1 1 d . . . . .
C6 C 0.31288(16) 0.06430(14) 0.82749(13) 0.0310(2) Uani 1 1 d . . . . .
H6A H 0.2048 -0.0090 0.9036 0.037 Uiso 1 1 calc R U . . .
H6B H 0.4068 0.0578 0.8861 0.037 Uiso 1 1 calc R U . . .
C7 C 0.39489(18) 0.00129(15) 0.69218(13) 0.0351(2) Uani 1 1 d . . . . .
H7A H 0.5030 0.0751 0.6168 0.042 Uiso 1 1 calc R U . . .
H7B H 0.3010 0.0102 0.6329 0.042 Uiso 1 1 calc R U . . .
C8 C 0.4566(2) -0.18311(17) 0.75324(16) 0.0437(3) Uani 1 1 d . . . . .
H8A H 0.5079 -0.2196 0.6626 0.066 Uiso 1 1 calc R U . . .
H8B H 0.3496 -0.2567 0.8270 0.066 Uiso 1 1 calc R U . . .
H8C H 0.5520 -0.1918 0.8095 0.066 Uiso 1 1 calc R U . . .
H2 H 0.060(2) 0.546(2) 0.833(2) 0.049(4) Uiso 1 1 d . . . . .
H3A H 0.2749(19) 0.2917(18) 0.6643(18) 0.032(3) Uiso 1 1 d . . . . .

loop_
_atom_site_aniso_label
_atom_site_aniso_U_11
_atom_site_aniso_U_22
_atom_site_aniso_U_33
_atom_site_aniso_U_23
_atom_site_aniso_U_13
_atom_site_aniso_U_12
S1 0.05194(19) 0.02401(14) 0.03295(16) -0.00975(11) -0.01262(13) 0.00854(12)
S2 0.05060(18) 0.02880(15) 0.02306(14) -0.01027(11) -0.00725(11) 0.00992(12)
N1 0.0341(4) 0.0267(4) 0.0250(4) -0.0089(3) -0.0074(3) 0.0019(3)
N2 0.0412(5) 0.0251(4) 0.0244(4) -0.0112(4) -0.0087(4) 0.0076(4)
N3 0.0391(5) 0.0257(4) 0.0229(4) -0.0104(4) -0.0090(4) 0.0068(4)
C1 0.0479(7) 0.0429(7) 0.0260(5) -0.0105(5) -0.0031(5) -0.0015(5)
C2 0.0356(5) 0.0297(5) 0.0259(5) -0.0065(4) -0.0069(4) -0.0034(4)
C3 0.0489(7) 0.0283(5) 0.0284(5) -0.0040(4) -0.0109(5) -0.0002(5)
C4 0.0330(5) 0.0223(5) 0.0280(5) -0.0089(4) -0.0097(4) 0.0025(4)
C5 0.0305(5) 0.0250(5) 0.0259(5) -0.0111(4) -0.0088(4) 0.0033(4)
C6 0.0416(6) 0.0260(5) 0.0259(5) -0.0117(4) -0.0094(4) 0.0088(4)
C7 0.0455(6) 0.0342(6) 0.0284(5) -0.0161(5) -0.0109(5) 0.0114(5)
C8 0.0600(8) 0.0386(6) 0.0354(6) -0.0199(5) -0.0144(6) 0.0205(6)

loop_
_atom_type_symbol
_atom_type_description
_atom_type_scat_dispersion_real
_atom_type_scat_dispersion_imag
_atom_type_scat_source
C C 0.0033 0.0016 'International Tables Vol C Tables 4.2.6.8 and 6.1.1.4'
H H 0.0000 0.0000 'International Tables Vol C Tables 4.2.6.8 and 6.1.1.4'
N N 0.0061 0.0033 'International Tables Vol C Tables 4.2.6.8 and 6.1.1.4'
S S 0.1246 0.1234 'International Tables Vol C Tables 4.2.6.8 and 6.1.1.4'

loop_
_geom_angle_atom_site_label_1
_geom_angle_atom_site_label_2
_geom_angle_atom_site_label_3
_geom_angle
_geom_angle_site_symmetry_1
_geom_angle_site_symmetry_3
C3 S1 C4 88.53(5) . .
C4 N1 C2 110.28(9) . .
C5 N2 C4 127.54(9) . .
C5 N2 H2 117.5(11) . .
C4 N2 H2 114.9(11) . .
C5 N3 C6 123.84(9) . .
C5 N3 H3A 116.3(10) . .
C6 N3 H3A 119.8(10) . .
C2 C1 H1A 109.5 . .
C2 C1 H1B 109.5 . .
H1A C1 H1B 109.5 . .
C2 C1 H1C 109.5 . .
H1A C1 H1C 109.5 . .
H1B C1 H1C 109.5 . .
C3 C2 N1 115.01(10) . .
C3 C2 C1 126.10(11) . .
N1 C2 C1 118.89(10) . .
C2 C3 S1 110.89(9) . .
C2 C3 H3 124.6 . .
S1 C3 H3 124.6 . .
N1 C4 N2 125.54(10) . .
N1 C4 S1 115.30(8) . .
N2 C4 S1 119.16(8) . .
N3 C5 N2 117.66(9) . .
N3 C5 S2 123.34(8) . .
N2 C5 S2 119.00(8) . .
N3 C6 C7 109.61(9) . .
N3 C6 H6A 109.7 . .
C7 C6 H6A 109.7 . .
N3 C6 H6B 109.7 . .
C7 C6 H6B 109.7 . .
H6A C6 H6B 108.2 . .
C6 C7 C8 111.83(9) . .
C6 C7 H7A 109.3 . .
C8 C7 H7A 109.3 . .
C6 C7 H7B 109.3 . .
C8 C7 H7B 109.3 . .
H7A C7 H7B 107.9 . .
C7 C8 H8A 109.5 . .
C7 C8 H8B 109.5 . .
H8A C8 H8B 109.5 . .
C7 C8 H8C 109.5 . .
H8A C8 H8C 109.5 . .
H8B C8 H8C 109.5 . .

loop_
_geom_bond_atom_site_label_1
_geom_bond_atom_site_label_2
_geom_bond_distance
_geom_bond_site_symmetry_2
S1 C3 1.7197(13) .
S1 C4 1.7361(11) .
S2 C5 1.6878(11) .
N1 C4 1.3002(14) .
N1 C2 1.3902(14) .
N2 C5 1.3714(14) .
N2 C4 1.3798(14) .
N2 H2 0.843(18) .
N3 C5 1.3224(13) .
N3 C6 1.4582(13) .
N3 H3A 0.831(15) .
C1 C2 1.4937(16) .
C1 H1A 0.9800 .
C1 H1B 0.9800 .
C1 H1C 0.9800 .
C2 C3 1.3513(17) .
C3 H3 0.9500 .
C6 C7 1.5131(14) .
C6 H6A 0.9900 .
C6 H6B 0.9900 .
C7 C8 1.5213(16) .
C7 H7A 0.9900 .
C7 H7B 0.9900 .
C8 H8A 0.9800 .
C8 H8B 0.9800 .
C8 H8C 0.9800 .

loop_
_geom_hbond_atom_site_label_D
_geom_hbond_atom_site_label_H
_geom_hbond_atom_site_label_A
_geom_hbond_distance_DH
_geom_hbond_distance_HA
_geom_hbond_distance_DA
_geom_hbond_angle_DHA
_geom_hbond_site_symmetry_A
N2 H2 S2 0.843(18) 2.480(18) 3.3084(10) 167.7(15) 2_567
N3 H3A N1 0.831(15) 2.022(15) 2.7132(13) 140.1(13) .

loop_
_geom_torsion_atom_site_label_1
_geom_torsion_atom_site_label_2
_geom_torsion_atom_site_label_3
_geom_torsion_atom_site_label_4
_geom_torsion
_geom_torsion_site_symmetry_1
_geom_torsion_site_symmetry_2
_geom_torsion_site_symmetry_3
_geom_torsion_site_symmetry_4
C4 N1 C2 C3 0.27(14) . . . .
C4 N1 C2 C1 -179.54(10) . . . .
N1 C2 C3 S1 -0.54(14) . . . .
C1 C2 C3 S1 179.26(10) . . . .
C4 S1 C3 C2 0.49(10) . . . .
C2 N1 C4 N2 179.66(10) . . . .
C2 N1 C4 S1 0.13(12) . . . .
C5 N2 C4 N1 -4.31(19) . . . .
C5 N2 C4 S1 175.21(9) . . . .
C3 S1 C4 N1 -0.36(9) . . . .
C3 S1 C4 N2 -179.93(10) . . . .
C6 N3 C5 N2 -179.50(10) . . . .
C6 N3 C5 S2 1.37(16) . . . .
C4 N2 C5 N3 2.20(17) . . . .
C4 N2 C5 S2 -178.63(9) . . . .
C5 N3 C6 C7 174.51(10) . . . .
N3 C6 C7 C8 -179.41(10) . . . .
